data_4077660
loop_
_publ_author_name
'Wang, Yaorong'
'Shen, Qi'
'Xue, Feng'
'Yu, Kaibei'

_publ_section_title
;
 Novel Anionic Lanthanocene Amide Complexes:&#x00A0; Syntheses and X-ray
 Crystal Structures of [Na(THF)2(\m-\h5:\h5-MeC5H4)2Ln(NPh2)2]n(Ln = Sm,
 Er)
;
_journal_issue 3
_journal_name_full Organometallics
_journal_page_first 357
_journal_paper_doi 10.1021/om9906215
_journal_volume 19
_journal_year 2000
_chemical_formula_sum 'C44 H50 Er N2 Na O2'
_chemical_formula_weight 829.11
_chemical_name_systematic
; 
 ? 
;
_space_group_IT_number 14
_symmetry_cell_setting monoclinic
_symmetry_space_group_name_Hall '-P 2yn'
_symmetry_space_group_name_H-M 'P 1 21/n 1'
_atom_sites_solution_hydrogens geom
_atom_sites_solution_primary direct
_atom_sites_solution_secondary difmap
_audit_creation_method SHELXL-97
_cell_angle_alpha 90.00
_cell_angle_beta 101.300(10)
_cell_angle_gamma 90.00
_cell_formula_units_Z 4
_cell_length_a 8.889(2)
_cell_length_b 21.982(4)
_cell_length_c 20.646(3)
_cell_measurement_reflns_used 28
_cell_measurement_temperature 296(2)
_cell_measurement_theta_max 16.61
_cell_measurement_theta_min 2.51
_cell_volume 3956.0(13)
_computing_cell_refinement 'Siemens XSCANS'
_computing_data_collection 'Siemens XSCANS'
_computing_data_reduction 'Siemens SHELXTL'
_computing_molecular_graphics 'Siemens SHELXTL'
_computing_publication_material 'Siemens SHELXTL'
_computing_structure_refinement 'SHELXL-97 (Sheldrick, 1997)'
_computing_structure_solution 'SHELXS-97 (Sheldrick, 1990)'
_diffrn_ambient_temperature 296(2)
_diffrn_measured_fraction_theta_full 0.909
_diffrn_measured_fraction_theta_max 0.909
_diffrn_measurement_method '\w scans'
_diffrn_radiation_monochromator graphite
_diffrn_radiation_source 'normal-focus sealed tube'
_diffrn_radiation_type MoK\a
_diffrn_radiation_wavelength 0.71073
_diffrn_reflns_av_R_equivalents 0.0368
_diffrn_reflns_av_sigmaI/netI 0.0842
_diffrn_reflns_limit_h_max 10
_diffrn_reflns_limit_h_min 0
_diffrn_reflns_limit_k_max 26
_diffrn_reflns_limit_k_min 0
_diffrn_reflns_limit_l_max 24
_diffrn_reflns_limit_l_min -24
_diffrn_reflns_number 7934
_diffrn_reflns_theta_full 25.01
_diffrn_reflns_theta_max 25.01
_diffrn_reflns_theta_min 2.21
_diffrn_standards_decay_% 6.33
_diffrn_standards_interval_count 97
_diffrn_standards_number 3
_exptl_absorpt_coefficient_mu 2.170
_exptl_absorpt_correction_T_max 0.7808
_exptl_absorpt_correction_T_min 0.3560
_exptl_absorpt_correction_type empirical
_exptl_crystal_density_diffrn 1.392
_exptl_crystal_density_method 'not measured'
_exptl_crystal_F_000 1692
_exptl_crystal_size_max 0.60
_exptl_crystal_size_mid 0.44
_exptl_crystal_size_min 0.12
_refine_diff_density_max 0.812
_refine_diff_density_min -0.890
_refine_diff_density_rms 0.092
_refine_ls_extinction_method none
_refine_ls_goodness_of_fit_ref 0.899
_refine_ls_hydrogen_treatment constr
_refine_ls_matrix_type full
_refine_ls_number_parameters 453
_refine_ls_number_reflns 6351
_refine_ls_number_restraints 0
_refine_ls_restrained_S_all 0.899
_refine_ls_R_factor_all 0.0851
_refine_ls_R_factor_gt 0.0436
_refine_ls_shift/su_max 0.001
_refine_ls_shift/su_mean 0.000
_refine_ls_structure_factor_coef Fsqd
_refine_ls_weighting_details 'calc w=1/[\s^2^(Fo^2^)+(0.0413P)^2^+0.0000P] where P=(Fo^2^+2Fc^2^)/3'
_refine_ls_weighting_scheme calc
_refine_ls_wR_factor_gt 0.0845
_refine_ls_wR_factor_ref 0.0931
_reflns_number_gt 3799
_reflns_number_total 6351
_reflns_threshold_expression >2sigma(I)
_cod_data_source_file om9906215.cif
_cod_data_source_block global
_cod_depositor_comments
;
The following automatic conversions were performed:

'_symmetry_cell_setting' value 'Monoclinic' changed to 'monoclinic'
according to /home/saulius/struct/CIF-dictionaries/cif_core.dic
dictionary named 'cif_core.dic' version 2.4.2 from 2011-04-26.

Automatic conversion script
Id: cif_fix_values 1715 2011-07-08 13:25:40Z adriana 
;
_cod_original_sg_symbol_H-M P2(1)/n
_cod_database_code 4077660

loop_
_symmetry_equiv_pos_as_xyz
'x, y, z'
'-x+1/2, y+1/2, -z+1/2'
'-x, -y, -z'
'x-1/2, -y-1/2, z-1/2'

loop_
_atom_site_label
_atom_site_type_symbol
_atom_site_fract_x
_atom_site_fract_y
_atom_site_fract_z
_atom_site_U_iso_or_equiv
_atom_site_adp_type
_atom_site_occupancy
_atom_site_symmetry_multiplicity
_atom_site_calc_flag
_atom_site_refinement_flags
Er Er 0.55008(3) 0.162153(16) 0.757675(14) 0.04306(11) Uani 1 1 d .
Na Na 0.0522(3) 0.26770(13) 0.76055(13) 0.0535(7) Uani 1 1 d .
O1 O 0.0954(7) 0.3379(4) 0.8439(3) 0.0901(19) Uani 1 1 d .
O2 O -0.0005(6) 0.3361(3) 0.6751(3) 0.0846(17) Uani 1 1 d .
N1 N 0.5694(6) 0.0945(3) 0.8430(3) 0.0560(18) Uani 1 1 d .
N2 N 0.4990(6) 0.0999(3) 0.6672(3) 0.0543(17) Uani 1 1 d .
C1 C 0.8619(7) 0.1591(4) 0.7719(3) 0.0501(18) Uani 1 1 d .
H1 H 0.9098 0.1217 0.7819 0.060 Uiso 1 1 calc R
C2 C 0.8280(8) 0.2018(4) 0.8184(3) 0.0500(19) Uani 1 1 d .
H2 H 0.8508 0.1978 0.8641 0.060 Uiso 1 1 calc R
C3 C 0.7542(9) 0.2509(4) 0.7828(4) 0.068(2) Uani 1 1 d .
H3 H 0.7189 0.2857 0.8007 0.082 Uiso 1 1 calc R
C4 C 0.7424(8) 0.2387(4) 0.7149(4) 0.065(2) Uani 1 1 d .
H4 H 0.6968 0.2636 0.6801 0.078 Uiso 1 1 calc R
C5 C 0.8117(7) 0.1823(4) 0.7091(3) 0.052(2) Uani 1 1 d .
C6 C 0.8422(9) 0.1566(5) 0.6464(4) 0.099(3) Uani 1 1 d .
H6A H 0.7573 0.1654 0.6112 0.119 Uiso 1 1 calc R
H6B H 0.8553 0.1134 0.6509 0.119 Uiso 1 1 calc R
H6C H 0.9339 0.1745 0.6368 0.119 Uiso 1 1 calc R
C7 C 0.2910(8) 0.2221(4) 0.7032(4) 0.064(2) Uani 1 1 d .
H7 H 0.2657 0.2226 0.6573 0.077 Uiso 1 1 calc R
C8 C 0.2497(8) 0.1760(4) 0.7434(4) 0.063(2) Uani 1 1 d .
H8 H 0.1947 0.1408 0.7294 0.076 Uiso 1 1 calc R
C9 C 0.3062(8) 0.1930(4) 0.8075(4) 0.056(2) Uani 1 1 d .
H9 H 0.2937 0.1715 0.8449 0.068 Uiso 1 1 calc R
C10 C 0.3864(8) 0.2484(4) 0.8075(4) 0.060(2) Uani 1 1 d .
H10 H 0.4378 0.2693 0.8444 0.072 Uiso 1 1 calc R
C11 C 0.3741(9) 0.2661(4) 0.7413(4) 0.057(2) Uani 1 1 d .
C12 C 0.4266(11) 0.3268(5) 0.7186(5) 0.121(4) Uani 1 1 d .
H12A H 0.3456 0.3561 0.7161 0.145 Uiso 1 1 calc R
H12B H 0.4522 0.3221 0.6758 0.145 Uiso 1 1 calc R
H12C H 0.5152 0.3405 0.7495 0.145 Uiso 1 1 calc R
C13 C 0.6849(8) 0.1036(3) 0.9010(3) 0.0451(18) Uani 1 1 d .
C14 C 0.6665(9) 0.1449(4) 0.9481(4) 0.068(3) Uani 1 1 d .
H14 H 0.5740 0.1655 0.9444 0.082 Uiso 1 1 calc R
C15 C 0.7850(11) 0.1564(5) 1.0019(4) 0.076(3) Uani 1 1 d .
H15 H 0.7704 0.1851 1.0332 0.092 Uiso 1 1 calc R
C16 C 0.9184(11) 0.1272(6) 1.0094(5) 0.095(4) Uani 1 1 d .
H16 H 0.9968 0.1360 1.0451 0.115 Uiso 1 1 calc R
C17 C 0.9392(10) 0.0845(5) 0.9644(5) 0.085(3) Uani 1 1 d .
H17 H 1.0316 0.0634 0.9697 0.102 Uiso 1 1 calc R
C18 C 0.8229(8) 0.0721(4) 0.9107(4) 0.062(2) Uani 1 1 d .
H18 H 0.8376 0.0422 0.8807 0.075 Uiso 1 1 calc R
C19 C 0.4499(7) 0.0558(3) 0.8509(3) 0.0448(17) Uani 1 1 d .
C20 C 0.4208(8) 0.0338(4) 0.9108(3) 0.057(2) Uani 1 1 d .
H20 H 0.4895 0.0431 0.9496 0.069 Uiso 1 1 calc R
C21 C 0.2952(9) -0.0008(4) 0.9143(4) 0.066(2) Uani 1 1 d .
H21 H 0.2799 -0.0136 0.9555 0.079 Uiso 1 1 calc R
C22 C 0.1904(9) -0.0176(4) 0.8587(4) 0.071(2) Uani 1 1 d .
H22 H 0.1046 -0.0408 0.8617 0.085 Uiso 1 1 calc R
C23 C 0.2182(9) 0.0017(4) 0.7986(4) 0.065(2) Uani 1 1 d .
H23 H 0.1493 -0.0085 0.7602 0.079 Uiso 1 1 calc R
C24 C 0.3456(8) 0.0357(3) 0.7942(3) 0.0513(19) Uani 1 1 d .
H24 H 0.3637 0.0458 0.7526 0.062 Uiso 1 1 calc R
C25 C 0.5913(8) 0.0506(4) 0.6579(3) 0.0502(19) Uani 1 1 d .
C26 C 0.5991(8) 0.0254(4) 0.5961(3) 0.058(2) Uani 1 1 d .
H26 H 0.5341 0.0405 0.5587 0.070 Uiso 1 1 calc R
C27 C 0.6989(9) -0.0208(4) 0.5885(4) 0.076(3) Uani 1 1 d .
H27 H 0.7014 -0.0355 0.5465 0.091 Uiso 1 1 calc R
C28 C 0.7956(10) -0.0456(4) 0.6429(5) 0.086(3) Uani 1 1 d .
H28 H 0.8644 -0.0765 0.6384 0.103 Uiso 1 1 calc R
C29 C 0.7852(8) -0.0223(4) 0.7045(4) 0.069(2) Uani 1 1 d .
H29 H 0.8486 -0.0383 0.7418 0.082 Uiso 1 1 calc R
C30 C 0.6878(8) 0.0222(4) 0.7121(3) 0.056(2) Uani 1 1 d .
H30 H 0.6832 0.0350 0.7546 0.067 Uiso 1 1 calc R
C31 C 0.3820(9) 0.1142(4) 0.6117(3) 0.054(2) Uani 1 1 d .
C32 C 0.3999(10) 0.1593(4) 0.5686(3) 0.070(2) Uani 1 1 d .
H32 H 0.4930 0.1799 0.5742 0.085 Uiso 1 1 calc R
C33 C 0.2833(13) 0.1754(5) 0.5166(4) 0.095(4) Uani 1 1 d .
H33 H 0.2978 0.2065 0.4879 0.114 Uiso 1 1 calc R
C34 C 0.1477(14) 0.1453(7) 0.5081(5) 0.115(5) Uani 1 1 d .
H34 H 0.0685 0.1566 0.4738 0.137 Uiso 1 1 calc R
C35 C 0.1249(11) 0.0987(6) 0.5487(5) 0.100(4) Uani 1 1 d .
H35 H 0.0324 0.0776 0.5418 0.120 Uiso 1 1 calc R
C36 C 0.2443(9) 0.0836(4) 0.6009(4) 0.069(3) Uani 1 1 d .
H36 H 0.2305 0.0520 0.6292 0.083 Uiso 1 1 calc R
C37 C 0.1572(14) 0.3968(5) 0.8418(5) 0.115(4) Uani 1 1 d .
H37A H 0.0759 0.4263 0.8289 0.138 Uiso 1 1 calc R
H37B H 0.2249 0.3983 0.8103 0.138 Uiso 1 1 calc R
C38 C 0.2434(14) 0.4099(6) 0.9091(6) 0.136(5) Uani 1 1 d .
H38A H 0.3530 0.4072 0.9106 0.163 Uiso 1 1 calc R
H38B H 0.2198 0.4504 0.9228 0.163 Uiso 1 1 calc R
C39 C 0.1947(14) 0.3637(7) 0.9522(5) 0.137(5) Uani 1 1 d .
H39A H 0.2816 0.3395 0.9737 0.165 Uiso 1 1 calc R
H39B H 0.1482 0.3827 0.9858 0.165 Uiso 1 1 calc R
C40 C 0.0833(14) 0.3258(6) 0.9088(5) 0.144(5) Uani 1 1 d .
H40A H 0.1039 0.2831 0.9188 0.173 Uiso 1 1 calc R
H40B H -0.0196 0.3349 0.9152 0.173 Uiso 1 1 calc R
C41 C -0.0779(12) 0.3918(5) 0.6827(5) 0.101(3) Uani 1 1 d .
H41A H -0.0059 0.4254 0.6901 0.121 Uiso 1 1 calc R
H41B H -0.1299 0.3892 0.7198 0.121 Uiso 1 1 calc R
C42 C -0.1891(13) 0.4002(5) 0.6207(6) 0.125(4) Uani 1 1 d .
H42A H -0.1914 0.4424 0.6067 0.150 Uiso 1 1 calc R
H42B H -0.2912 0.3885 0.6261 0.150 Uiso 1 1 calc R
C43 C -0.1363(14) 0.3607(7) 0.5720(6) 0.144(6) Uani 1 1 d .
H43A H -0.2155 0.3316 0.5538 0.173 Uiso 1 1 calc R
H43B H -0.1113 0.3847 0.5362 0.173 Uiso 1 1 calc R
C44 C -0.0017(13) 0.3295(6) 0.6070(5) 0.141(5) Uani 1 1 d .
H44A H -0.0056 0.2868 0.5950 0.169 Uiso 1 1 calc R
H44B H 0.0902 0.3472 0.5962 0.169 Uiso 1 1 calc R

loop_
_atom_site_aniso_label
_atom_site_aniso_U_11
_atom_site_aniso_U_22
_atom_site_aniso_U_33
_atom_site_aniso_U_23
_atom_site_aniso_U_13
_atom_site_aniso_U_12
Er 0.03379(15) 0.0471(2) 0.04992(17) -0.0013(2) 0.01224(11) -0.0018(2)
Na 0.0462(14) 0.0529(18) 0.0650(16) -0.0036(16) 0.0199(12) 0.0045(17)
O1 0.105(5) 0.093(5) 0.076(4) -0.027(4) 0.028(3) -0.025(5)
O2 0.069(4) 0.082(5) 0.106(5) 0.031(4) 0.024(3) 0.019(4)
N1 0.043(3) 0.079(5) 0.046(3) 0.008(3) 0.010(3) 0.006(4)
N2 0.046(3) 0.067(5) 0.049(3) -0.007(3) 0.007(3) 0.000(4)
C1 0.034(3) 0.063(5) 0.054(4) -0.007(4) 0.010(3) -0.006(4)
C2 0.047(4) 0.056(5) 0.044(4) 0.000(4) 0.002(3) -0.019(4)
C3 0.067(5) 0.075(7) 0.071(6) -0.007(5) 0.033(4) -0.025(5)
C4 0.044(4) 0.077(7) 0.074(6) 0.014(5) 0.014(4) -0.004(5)
C5 0.042(4) 0.074(7) 0.043(4) 0.008(4) 0.017(3) -0.010(4)
C6 0.079(6) 0.127(10) 0.101(7) -0.010(7) 0.042(5) -0.027(7)
C7 0.052(5) 0.084(7) 0.059(5) 0.002(5) 0.016(4) 0.018(5)
C8 0.045(4) 0.063(7) 0.083(6) -0.027(5) 0.014(4) -0.009(4)
C9 0.062(5) 0.055(6) 0.059(5) -0.008(4) 0.028(4) 0.005(4)
C10 0.047(4) 0.065(6) 0.067(5) -0.026(4) 0.010(4) -0.002(4)
C11 0.056(5) 0.056(6) 0.066(5) 0.011(4) 0.030(4) 0.007(5)
C12 0.105(8) 0.091(9) 0.178(10) 0.018(8) 0.057(7) 0.012(7)
C13 0.041(4) 0.044(5) 0.052(4) 0.003(4) 0.014(3) -0.013(4)
C14 0.062(5) 0.083(8) 0.061(5) 0.009(5) 0.014(4) 0.001(5)
C15 0.098(7) 0.074(7) 0.061(5) -0.008(5) 0.025(5) -0.014(7)
C16 0.071(7) 0.131(11) 0.082(7) 0.014(7) 0.006(5) -0.014(7)
C17 0.055(5) 0.103(9) 0.094(7) 0.017(6) 0.007(5) 0.010(6)
C18 0.054(5) 0.069(6) 0.063(5) 0.009(4) 0.008(4) 0.012(5)
C19 0.038(4) 0.046(5) 0.053(4) -0.003(4) 0.015(3) 0.002(4)
C20 0.060(5) 0.061(6) 0.053(4) -0.001(4) 0.015(4) -0.005(5)
C21 0.061(5) 0.066(6) 0.076(5) 0.013(5) 0.026(4) -0.012(5)
C22 0.049(5) 0.079(7) 0.088(6) 0.008(5) 0.022(4) -0.012(5)
C23 0.070(5) 0.049(6) 0.078(6) -0.002(4) 0.016(4) -0.012(5)
C24 0.052(4) 0.053(5) 0.049(4) -0.001(4) 0.011(3) -0.002(4)
C25 0.044(4) 0.054(5) 0.055(4) -0.005(4) 0.015(3) -0.012(4)
C26 0.062(5) 0.064(6) 0.049(4) -0.008(4) 0.011(4) 0.011(5)
C27 0.067(5) 0.078(7) 0.085(6) -0.014(5) 0.021(5) 0.026(5)
C28 0.070(6) 0.085(8) 0.109(7) -0.008(6) 0.032(5) 0.034(6)
C29 0.051(5) 0.076(7) 0.074(6) 0.000(5) 0.001(4) 0.016(5)
C30 0.046(4) 0.064(6) 0.058(5) -0.008(4) 0.013(4) 0.004(4)
C31 0.064(5) 0.056(6) 0.043(4) -0.010(4) 0.009(4) 0.013(5)
C32 0.086(6) 0.073(6) 0.051(4) 0.000(5) 0.010(4) 0.003(6)
C33 0.132(9) 0.086(9) 0.066(6) -0.001(5) 0.014(6) 0.044(8)
C34 0.103(9) 0.154(15) 0.075(7) -0.023(7) -0.011(7) 0.061(10)
C35 0.060(6) 0.149(13) 0.086(7) -0.037(7) 0.002(6) 0.018(7)
C36 0.068(6) 0.075(7) 0.061(5) -0.013(5) 0.004(4) -0.007(5)
C37 0.132(10) 0.081(9) 0.120(9) -0.010(7) -0.002(7) -0.014(8)
C38 0.123(10) 0.114(12) 0.153(11) 0.014(9) -0.014(9) -0.021(9)
C39 0.141(11) 0.173(15) 0.087(8) -0.027(8) -0.002(7) -0.079(10)
C40 0.186(13) 0.183(15) 0.078(7) -0.028(8) 0.061(8) -0.067(11)
C41 0.098(8) 0.064(7) 0.130(9) 0.005(6) -0.003(7) -0.002(7)
C42 0.104(9) 0.077(9) 0.175(12) 0.004(8) -0.020(9) -0.003(8)
C43 0.111(10) 0.206(18) 0.109(9) 0.036(10) 0.006(8) 0.040(11)
C44 0.145(11) 0.200(15) 0.092(8) 0.037(9) 0.062(7) 0.076(11)

loop_
_atom_type_symbol
_atom_type_description
_atom_type_scat_dispersion_real
_atom_type_scat_dispersion_imag
_atom_type_scat_source
C C 0.0033 0.0016 'International Tables Vol C Tables 4.2.6.8 and 6.1.1.4'
H H 0.0000 0.0000 'International Tables Vol C Tables 4.2.6.8 and 6.1.1.4'
N N 0.0061 0.0033 'International Tables Vol C Tables 4.2.6.8 and 6.1.1.4'
O O 0.0106 0.0060 'International Tables Vol C Tables 4.2.6.8 and 6.1.1.4'
Na Na 0.0362 0.0249 'International Tables Vol C Tables 4.2.6.8 and 6.1.1.4'
Er Er -0.2586 4.9576 'International Tables Vol C Tables 4.2.6.8 and 6.1.1.4'

loop_
_geom_angle_atom_site_label_1
_geom_angle_atom_site_label_2
_geom_angle_atom_site_label_3
_geom_angle
_geom_angle_site_symmetry_1
_geom_angle_site_symmetry_3
N1 Er N2 102.3(2) . .
N1 Er C3 112.6(2) . .
N2 Er C3 128.3(2) . .
N1 Er C8 94.7(2) . .
N2 Er C8 86.8(2) . .
C3 Er C8 125.1(3) . .
N1 Er C9 79.1(2) . .
N2 Er C9 114.9(2) . .
C3 Er C9 108.4(2) . .
C8 Er C9 30.0(2) . .
N1 Er C4 135.1(2) . .
N2 Er C4 98.3(2) . .
C3 Er C4 30.8(2) . .
C8 Er C4 126.1(3) . .
C9 Er C4 126.2(3) . .
N1 Er C2 85.9(2) . .
N2 Er C2 126.3(2) . .
C3 Er C2 30.3(2) . .
C8 Er C2 146.1(2) . .
C9 Er C2 118.7(2) . .
C4 Er C2 50.2(2) . .
N1 Er C7 124.6(2) . .
N2 Er C7 86.3(2) . .
C3 Er C7 102.6(3) . .
C8 Er C7 30.4(2) . .
C9 Er C7 49.0(2) . .
C4 Er C7 96.0(3) . .
C2 Er C7 131.9(3) . .
N1 Er C10 97.3(2) . .
N2 Er C10 133.8(2) . .
C3 Er C10 79.0(2) . .
C8 Er C10 50.0(2) . .
C9 Er C10 30.4(2) . .
C4 Er C10 96.4(3) . .
C2 Er C10 96.3(2) . .
C7 Er C10 48.7(2) . .
N1 Er C1 88.8(2) . .
N2 Er C1 96.2(2) . .
C3 Er C1 49.8(3) . .
C8 Er C1 174.8(3) . .
C9 Er C1 148.3(2) . .
C4 Er C1 49.3(2) . .
C2 Er C1 30.3(2) . .
C7 Er C1 145.3(3) . .
C10 Er C1 125.8(2) . .
N1 Er C5 116.5(2) . .
N2 Er C5 81.1(2) . .
C3 Er C5 49.8(2) . .
C8 Er C5 148.2(2) . .
C9 Er C5 155.9(3) . .
C4 Er C5 29.9(2) . .
C2 Er C5 49.5(2) . .
C7 Er C5 118.9(2) . .
C10 Er C5 125.6(2) . .
C1 Er C5 29.27(18) . .
N1 Er C11 126.1(2) . .
N2 Er C11 112.3(2) . .
C3 Er C11 76.3(3) . .
C8 Er C11 49.8(2) . .
C9 Er C11 49.5(2) . .
C4 Er C11 79.7(2) . .
C2 Er C11 103.7(3) . .
C7 Er C11 29.1(2) . .
C10 Er C11 29.8(2) . .
C1 Er C11 125.1(3) . .
C5 Er C11 108.8(2) . .
O1 Na O2 96.6(3) . .
O1 Na C8 125.2(3) . .
O2 Na C8 115.0(3) . .
O1 Na C3 89.4(2) . 1_455
O2 Na C3 98.9(2) . 1_455
C8 Na C3 125.1(3) . 1_455
O1 Na C4 114.6(3) . 1_455
O2 Na C4 81.5(2) . 1_455
C8 Na C4 113.6(3) . 1_455
C3 Na C4 29.19(19) 1_455 1_455
O1 Na C9 97.4(2) . .
O2 Na C9 132.7(2) . .
C8 Na C9 28.62(19) . .
C3 Na C9 126.1(3) 1_455 .
C4 Na C9 130.8(3) 1_455 .
O1 Na C7 121.9(3) . .
O2 Na C7 88.1(2) . .
C8 Na C7 29.3(2) . .
C3 Na C7 147.0(3) 1_455 .
C4 Na C7 123.4(3) 1_455 .
C9 Na C7 46.7(2) . .
O1 Na C5 135.9(2) . 1_455
O2 Na C5 96.8(2) . 1_455
C8 Na C5 85.5(2) . 1_455
C3 Na C5 47.0(2) 1_455 1_455
C4 Na C5 28.4(2) 1_455 1_455
C9 Na C5 103.6(2) . 1_455
C7 Na C5 100.3(3) . 1_455
O1 Na C2 93.1(2) . 1_455
O2 Na C2 126.1(2) . 1_455
C8 Na C2 101.2(3) . 1_455
C3 Na C2 28.2(2) 1_455 1_455
C4 Na C2 46.9(2) 1_455 1_455
C9 Na C2 97.8(2) . 1_455
C7 Na C2 129.1(3) . 1_455
C5 Na C2 46.21(19) 1_455 1_455
O1 Na C1 119.9(2) . 1_455
O2 Na C1 123.7(2) . 1_455
C8 Na C1 78.9(2) . 1_455
C3 Na C1 46.2(2) 1_455 1_455
C4 Na C1 45.9(2) 1_455 1_455
C9 Na C1 86.2(2) . 1_455
C7 Na C1 103.6(3) . 1_455
C5 Na C1 27.31(17) 1_455 1_455
C2 Na C1 27.92(18) 1_455 1_455
O1 Na C11 94.9(2) . .
O2 Na C11 87.8(2) . .
C8 Na C11 46.7(2) . .
C3 Na C11 171.5(3) 1_455 .
C4 Na C11 149.5(3) 1_455 .
C9 Na C11 46.2(2) . .
C7 Na C11 27.2(2) . .
C5 Na C11 127.4(2) 1_455 .
C2 Na C11 143.8(2) 1_455 .
C1 Na C11 125.6(2) 1_455 .
O1 Na C10 80.9(2) . .
O2 Na C10 112.6(2) . .
C8 Na C10 46.5(2) . .
C3 Na C10 147.8(3) 1_455 .
C4 Na C10 158.6(3) 1_455 .
C9 Na C10 28.1(2) . .
C7 Na C10 45.3(2) . .
C5 Na C10 130.5(3) 1_455 .
C2 Na C10 121.2(2) 1_455 .
C1 Na C10 114.2(2) 1_455 .
C11 Na C10 27.37(19) . .
C40 O1 C37 108.0(8) . .
C40 O1 Na 124.2(7) . .
C37 O1 Na 127.2(6) . .
C44 O2 C41 106.8(8) . .
C44 O2 Na 131.2(7) . .
C41 O2 Na 120.4(6) . .
C19 N1 C13 115.2(5) . .
C19 N1 Er 122.9(4) . .
C13 N1 Er 119.1(5) . .
C25 N2 C31 114.7(6) . .
C25 N2 Er 123.3(4) . .
C31 N2 Er 121.4(5) . .
C5 C1 C2 108.5(8) . .
C5 C1 Er 75.9(4) . .
C2 C1 Er 73.2(4) . .
C5 C1 Na 73.3(4) . 1_655
C2 C1 Na 73.7(4) . 1_655
Er C1 Na 123.7(3) . 1_655
C3 C2 C1 107.3(7) . .
C3 C2 Er 73.2(4) . .
C1 C2 Er 76.5(4) . .
C3 C2 Na 71.8(4) . 1_655
C1 C2 Na 78.4(4) . 1_655
Er C2 Na 127.8(3) . 1_655
C2 C3 C4 108.1(8) . .
C2 C3 Er 76.5(5) . .
C4 C3 Er 75.5(4) . .
C2 C3 Na 80.0(4) . 1_655
C4 C3 Na 75.5(4) . 1_655
Er C3 Na 134.4(4) . 1_655
C5 C4 C3 107.7(7) . .
C5 C4 Er 78.0(4) . .
C3 C4 Er 73.7(4) . .
C5 C4 Na 79.1(4) . 1_655
C3 C4 Na 75.3(4) . 1_655
Er C4 Na 133.0(3) . 1_655
C1 C5 C4 108.4(7) . .
C1 C5 C6 126.5(8) . .
C4 C5 C6 124.7(7) . .
C1 C5 Er 74.9(3) . .
C4 C5 Er 72.1(4) . .
C6 C5 Er 124.7(5) . .
C1 C5 Na 79.4(4) . 1_655
C4 C5 Na 72.5(4) . 1_655
C6 C5 Na 108.6(5) . 1_655
Er C5 Na 126.2(3) . 1_655
C11 C7 C8 110.2(7) . .
C11 C7 Er 77.6(5) . .
C8 C7 Er 72.7(4) . .
C11 C7 Na 82.7(5) . .
C8 C7 Na 72.6(4) . .
Er C7 Na 130.7(3) . .
C9 C8 C7 106.6(8) . .
C9 C8 Er 75.7(4) . .
C7 C8 Er 76.9(4) . .
C9 C8 Na 78.3(4) . .
C7 C8 Na 78.1(5) . .
Er C8 Na 136.7(3) . .
C8 C9 C10 108.9(7) . .
C8 C9 Er 74.3(4) . .
C10 C9 Er 76.7(4) . .
C8 C9 Na 73.0(4) . .
C10 C9 Na 82.4(5) . .
Er C9 Na 132.5(3) . .
C11 C10 C9 107.3(7) . .
C11 C10 Er 76.7(4) . .
C9 C10 Er 72.9(4) . .
C11 C10 Na 76.2(4) . .
C9 C10 Na 69.5(4) . .
Er C10 Na 123.6(3) . .
C7 C11 C10 107.1(7) . .
C7 C11 C12 127.4(8) . .
C10 C11 C12 125.0(8) . .
C7 C11 Er 73.3(5) . .
C10 C11 Er 73.5(4) . .
C12 C11 Er 124.5(5) . .
C7 C11 Na 70.1(4) . .
C10 C11 Na 76.5(4) . .
C12 C11 Na 113.2(5) . .
Er C11 Na 122.3(3) . .
C14 C13 C18 117.1(7) . .
C14 C13 N1 121.6(7) . .
C18 C13 N1 121.3(7) . .
C13 C14 C15 120.8(8) . .
C16 C15 C14 121.4(10) . .
C15 C16 C17 119.5(10) . .
C16 C17 C18 120.1(9) . .
C17 C18 C13 121.1(8) . .
N1 C19 C20 126.3(6) . .
N1 C19 C24 118.9(6) . .
C20 C19 C24 114.8(7) . .
C21 C20 C19 122.3(7) . .
C20 C21 C22 122.0(7) . .
C21 C22 C23 117.2(8) . .
C24 C23 C22 121.5(8) . .
C23 C24 C19 122.0(7) . .
N2 C25 C26 124.5(7) . .
N2 C25 C30 121.0(6) . .
C26 C25 C30 114.5(7) . .
C27 C26 C25 122.7(7) . .
C26 C27 C28 120.6(8) . .
C27 C28 C29 117.0(8) . .
C30 C29 C28 122.6(8) . .
C29 C30 C25 122.4(7) . .
C32 C31 C36 117.7(8) . .
C32 C31 N2 121.8(8) . .
C36 C31 N2 120.5(8) . .
C31 C32 C33 121.8(9) . .
C34 C33 C32 119.2(11) . .
C33 C34 C35 121.5(12) . .
C34 C35 C36 118.1(11) . .
C31 C36 C35 121.6(10) . .
O1 C37 C38 106.5(9) . .
C39 C38 C37 105.9(10) . .
C40 C39 C38 105.6(9) . .
O1 C40 C39 108.1(9) . .
O2 C41 C42 105.6(8) . .
C41 C42 C43 105.7(10) . .
C44 C43 C42 106.4(10) . .
O2 C44 C43 107.1(9) . .

loop_
_geom_bond_atom_site_label_1
_geom_bond_atom_site_label_2
_geom_bond_distance
_geom_bond_site_symmetry_2
Er N1 2.286(6) .
Er N2 2.288(6) .
Er C3 2.645(8) .
Er C8 2.646(7) .
Er C9 2.664(7) .
Er C4 2.669(8) .
Er C2 2.687(6) .
Er C7 2.699(7) .
Er C10 2.712(7) .
Er C1 2.730(6) .
Er C5 2.742(6) .
Er C11 2.752(8) .
Na O1 2.287(7) .
Na O2 2.296(6) .
Na C8 2.741(8) .
Na C3 2.800(7) 1_455
Na C4 2.804(8) 1_455
Na C9 2.806(8) .
Na C7 2.811(8) .
Na C5 2.886(8) 1_455
Na C2 2.903(7) 1_455
Na C1 2.962(8) 1_455
Na C11 2.965(8) .
Na C10 2.969(8) .
O1 C40 1.391(9) .
O1 C37 1.410(11) .
O2 C44 1.410(10) .
O2 C41 1.427(10) .
N1 C19 1.395(8) .
N1 C13 1.431(8) .
N2 C25 1.395(9) .
N2 C31 1.424(8) .
C1 C5 1.383(9) .
C1 C2 1.416(10) .
C1 Na 2.962(8) 1_655
C2 C3 1.395(11) .
C2 Na 2.903(7) 1_655
C3 C4 1.412(9) .
C3 Na 2.801(7) 1_655
C4 C5 1.398(10) .
C4 Na 2.804(8) 1_655
C5 C6 1.485(10) .
C5 Na 2.886(7) 1_655
C7 C11 1.368(10) .
C7 C8 1.404(11) .
C8 C9 1.373(9) .
C9 C10 1.411(10) .
C10 C11 1.404(9) .
C11 C12 1.518(12) .
C13 C14 1.363(10) .
C13 C18 1.388(9) .
C14 C15 1.396(10) .
C15 C16 1.331(12) .
C16 C17 1.358(13) .
C17 C18 1.387(10) .
C19 C20 1.397(9) .
C19 C24 1.415(8) .
C20 C21 1.366(9) .
C21 C22 1.379(10) .
C22 C23 1.379(9) .
C23 C24 1.375(9) .
C25 C26 1.406(9) .
C25 C30 1.415(9) .
C26 C27 1.377(10) .
C27 C28 1.386(10) .
C28 C29 1.391(10) .
C29 C30 1.337(10) .
C31 C32 1.363(11) .
C31 C36 1.377(10) .
C32 C33 1.383(11) .
C33 C34 1.356(14) .
C34 C35 1.363(15) .
C35 C36 1.397(11) .
C37 C38 1.477(12) .
C38 C39 1.470(14) .
C39 C40 1.460(13) .
C41 C42 1.468(12) .
C42 C43 1.473(14) .
C43 C44 1.443(13) .

loop_
_geom_torsion_atom_site_label_1
_geom_torsion_atom_site_label_2
_geom_torsion_atom_site_label_3
_geom_torsion_atom_site_label_4
_geom_torsion
_geom_torsion_site_symmetry_1
_geom_torsion_site_symmetry_4
O2 Na O1 C40 157.4(8) . .
C8 Na O1 C40 -75.6(8) . .
C3 Na O1 C40 58.5(8) 1_455 .
C4 Na O1 C40 73.8(8) 1_455 .
C9 Na O1 C40 -67.9(8) . .
C7 Na O1 C40 -110.7(8) . .
C5 Na O1 C40 50.5(9) 1_455 .
C2 Na O1 C40 30.5(8) 1_455 .
C1 Na O1 C40 22.1(9) 1_455 .
C11 Na O1 C40 -114.2(8) . .
C10 Na O1 C40 -90.6(8) . .
O2 Na O1 C37 -31.8(9) . .
C8 Na O1 C37 95.2(9) . .
C3 Na O1 C37 -130.7(8) 1_455 .
C4 Na O1 C37 -115.4(8) 1_455 .
C9 Na O1 C37 103.0(8) . .
C7 Na O1 C37 60.2(9) . .
C5 Na O1 C37 -138.7(8) 1_455 .
C2 Na O1 C37 -158.7(8) 1_455 .
C1 Na O1 C37 -167.1(8) 1_455 .
C11 Na O1 C37 56.6(8) . .
C10 Na O1 C37 80.2(8) . .
O1 Na O2 C44 161.9(8) . .
C8 Na O2 C44 28.0(9) . .
C3 Na O2 C44 -107.6(8) 1_455 .
C4 Na O2 C44 -84.1(8) 1_455 .
C9 Na O2 C44 55.4(9) . .
C7 Na O2 C44 40.0(8) . .
C5 Na O2 C44 -60.2(8) 1_455 .
C2 Na O2 C44 -99.3(8) 1_455 .
C1 Na O2 C44 -65.2(8) 1_455 .
C11 Na O2 C44 67.3(8) . .
C10 Na O2 C44 79.1(8) . .
O1 Na O2 C41 -34.4(7) . .
C8 Na O2 C41 -168.4(6) . .
C3 Na O2 C41 56.0(7) 1_455 .
C4 Na O2 C41 79.5(6) 1_455 .
C9 Na O2 C41 -141.0(6) . .
C7 Na O2 C41 -156.4(7) . .
C5 Na O2 C41 103.5(7) 1_455 .
C2 Na O2 C41 64.4(7) 1_455 .
C1 Na O2 C41 98.5(7) 1_455 .
C11 Na O2 C41 -129.1(7) . .
C10 Na O2 C41 -117.3(6) . .
N2 Er N1 C19 -59.4(6) . .
C3 Er N1 C19 159.6(5) . .
C8 Er N1 C19 28.3(6) . .
C9 Er N1 C19 54.0(5) . .
C4 Er N1 C19 -174.7(5) . .
C2 Er N1 C19 174.4(5) . .
C7 Er N1 C19 34.6(6) . .
C10 Er N1 C19 78.6(5) . .
C1 Er N1 C19 -155.5(5) . .
C5 Er N1 C19 -145.4(5) . .
C11 Er N1 C19 70.4(6) . .
N2 Er N1 C13 140.5(5) . .
C3 Er N1 C13 -0.5(6) . .
C8 Er N1 C13 -131.8(5) . .
C9 Er N1 C13 -106.1(5) . .
C4 Er N1 C13 25.2(7) . .
C2 Er N1 C13 14.2(5) . .
C7 Er N1 C13 -125.5(5) . .
C10 Er N1 C13 -81.6(5) . .
C1 Er N1 C13 44.4(5) . .
C5 Er N1 C13 54.4(6) . .
C11 Er N1 C13 -89.7(6) . .
N1 Er N2 C25 -54.6(6) . .
C3 Er N2 C25 77.6(6) . .
C8 Er N2 C25 -148.7(6) . .
C9 Er N2 C25 -138.2(5) . .
C4 Er N2 C25 85.3(6) . .
C2 Er N2 C25 39.3(6) . .
C7 Er N2 C25 -179.2(6) . .
C10 Er N2 C25 -167.5(5) . .
C1 Er N2 C25 35.6(6) . .
C5 Er N2 C25 60.7(5) . .
C11 Er N2 C25 167.5(5) . .
N1 Er N2 C31 134.7(5) . .
C3 Er N2 C31 -93.1(6) . .
C8 Er N2 C31 40.6(6) . .
C9 Er N2 C31 51.1(6) . .
C4 Er N2 C31 -85.4(6) . .
C2 Er N2 C31 -131.4(6) . .
C7 Er N2 C31 10.1(6) . .
C10 Er N2 C31 21.8(7) . .
C1 Er N2 C31 -135.2(6) . .
C5 Er N2 C31 -110.0(6) . .
C11 Er N2 C31 -3.2(6) . .
N1 Er C1 C5 161.4(5) . .
N2 Er C1 C5 59.2(5) . .
C3 Er C1 C5 -77.2(5) . .
C8 Er C1 C5 -65(2) . .
C9 Er C1 C5 -131.6(5) . .
C4 Er C1 C5 -36.4(5) . .
C2 Er C1 C5 -114.7(8) . .
C7 Er C1 C5 -33.2(7) . .
C10 Er C1 C5 -100.3(5) . .
C11 Er C1 C5 -63.6(6) . .
N1 Er C1 C2 -83.8(5) . .
N2 Er C1 C2 174.0(5) . .
C3 Er C1 C2 37.5(4) . .
C8 Er C1 C2 49(2) . .
C9 Er C1 C2 -16.9(8) . .
C4 Er C1 C2 78.3(5) . .
C7 Er C1 C2 81.5(6) . .
C10 Er C1 C2 14.4(6) . .
C5 Er C1 C2 114.7(8) . .
C11 Er C1 C2 51.1(5) . .
N1 Er C1 Na -140.2(3) . 1_655
N2 Er C1 Na 117.6(3) . 1_655
C3 Er C1 Na -18.9(3) . 1_655
C8 Er C1 Na -7(2) . 1_655
C9 Er C1 Na -73.2(5) . 1_655
C4 Er C1 Na 22.0(3) . 1_655
C2 Er C1 Na -56.4(5) . 1_655
C7 Er C1 Na 25.2(5) . 1_655
C10 Er C1 Na -42.0(4) . 1_655
C5 Er C1 Na 58.4(5) . 1_655
C11 Er C1 Na -5.2(4) . 1_655
C5 C1 C2 C3 1.0(8) . .
Er C1 C2 C3 -67.3(5) . .
Na C1 C2 C3 66.5(5) 1_655 .
C5 C1 C2 Er 68.3(4) . .
Na C1 C2 Er 133.8(2) 1_655 .
C5 C1 C2 Na -65.6(5) . 1_655
Er C1 C2 Na -133.8(2) . 1_655
N1 Er C2 C3 -152.2(5) . .
N2 Er C2 C3 105.6(5) . .
C8 Er C2 C3 -59.9(7) . .
C9 Er C2 C3 -77.0(5) . .
C4 Er C2 C3 37.8(4) . .
C7 Er C2 C3 -17.8(6) . .
C10 Er C2 C3 -55.3(5) . .
C1 Er C2 C3 113.0(7) . .
C5 Er C2 C3 77.3(5) . .
C11 Er C2 C3 -26.0(5) . .
N1 Er C2 C1 94.7(5) . .
N2 Er C2 C1 -7.5(6) . .
C3 Er C2 C1 -113.0(7) . .
C8 Er C2 C1 -172.9(5) . .
C9 Er C2 C1 170.0(4) . .
C4 Er C2 C1 -75.2(5) . .
C7 Er C2 C1 -130.8(5) . .
C10 Er C2 C1 -168.3(5) . .
C5 Er C2 C1 -35.8(4) . .
C11 Er C2 C1 -139.0(5) . .
N1 Er C2 Na 158.1(4) . 1_655
N2 Er C2 Na 55.9(5) . 1_655
C3 Er C2 Na -49.7(4) . 1_655
C8 Er C2 Na -109.5(5) . 1_655
C9 Er C2 Na -126.6(4) . 1_655
C4 Er C2 Na -11.8(3) . 1_655
C7 Er C2 Na -67.5(5) . 1_655
C10 Er C2 Na -104.9(4) . 1_655
C1 Er C2 Na 63.4(4) . 1_655
C5 Er C2 Na 27.6(3) . 1_655
C11 Er C2 Na -75.6(4) . 1_655
C1 C2 C3 C4 0.0(8) . .
Er C2 C3 C4 -69.6(5) . .
Na C2 C3 C4 71.1(5) 1_655 .
C1 C2 C3 Er 69.6(5) . .
Na C2 C3 Er 140.6(2) 1_655 .
C1 C2 C3 Na -71.0(5) . 1_655
Er C2 C3 Na -140.6(2) . 1_655
N1 Er C3 C2 30.2(5) . .
N2 Er C3 C2 -98.2(5) . .
C8 Er C3 C2 143.9(5) . .
C9 Er C3 C2 115.8(5) . .
C4 Er C3 C2 -113.1(7) . .
C7 Er C3 C2 166.5(5) . .
C10 Er C3 C2 123.7(5) . .
C1 Er C3 C2 -37.4(4) . .
C5 Er C3 C2 -76.1(5) . .
C11 Er C3 C2 154.0(5) . .
N1 Er C3 C4 143.3(5) . .
N2 Er C3 C4 14.9(6) . .
C8 Er C3 C4 -103.0(5) . .
C9 Er C3 C4 -131.1(5) . .
C2 Er C3 C4 113.1(7) . .
C7 Er C3 C4 -80.4(5) . .
C10 Er C3 C4 -123.3(5) . .
C1 Er C3 C4 75.6(5) . .
C5 Er C3 C4 37.0(4) . .
C11 Er C3 C4 -92.9(5) . .
N1 Er C3 Na 91.2(4) . 1_655
N2 Er C3 Na -37.3(6) . 1_655
C8 Er C3 Na -155.2(4) . 1_655
C9 Er C3 Na 176.8(4) . 1_655
C4 Er C3 Na -52.2(5) . 1_655
C2 Er C3 Na 60.9(5) . 1_655
C7 Er C3 Na -132.6(4) . 1_655
C10 Er C3 Na -175.4(5) . 1_655
C1 Er C3 Na 23.5(3) . 1_655
C5 Er C3 Na -15.2(3) . 1_655
C11 Er C3 Na -145.0(5) . 1_655
C2 C3 C4 C5 -1.0(8) . .
Er C3 C4 C5 -71.2(5) . .
Na C3 C4 C5 73.1(5) 1_655 .
C2 C3 C4 Er 70.2(5) . .
Na C3 C4 Er 144.4(3) 1_655 .
C2 C3 C4 Na -74.1(5) . 1_655
Er C3 C4 Na -144.4(3) . 1_655
N1 Er C4 C5 61.3(6) . .
N2 Er C4 C5 -55.5(5) . .
C3 Er C4 C5 112.8(7) . .
C8 Er C4 C5 -147.5(4) . .
C9 Er C4 C5 175.2(4) . .
C2 Er C4 C5 75.6(5) . .
C7 Er C4 C5 -142.6(4) . .
C10 Er C4 C5 168.4(4) . .
C1 Er C4 C5 35.6(4) . .
C11 Er C4 C5 -166.8(5) . .
N1 Er C4 C3 -51.5(6) . .
N2 Er C4 C3 -168.3(5) . .
C8 Er C4 C3 99.7(5) . .
C9 Er C4 C3 62.4(6) . .
C2 Er C4 C3 -37.2(5) . .
C7 Er C4 C3 104.6(5) . .
C10 Er C4 C3 55.7(5) . .
C1 Er C4 C3 -77.2(5) . .
C5 Er C4 C3 -112.8(7) . .
C11 Er C4 C3 80.5(5) . .
N1 Er C4 Na -1.0(7) . 1_655
N2 Er C4 Na -117.8(4) . 1_655
C3 Er C4 Na 50.5(5) . 1_655
C8 Er C4 Na 150.2(4) . 1_655
C9 Er C4 Na 112.9(5) . 1_655
C2 Er C4 Na 13.3(4) . 1_655
C7 Er C4 Na 155.1(5) . 1_655
C10 Er C4 Na 106.1(5) . 1_655
C1 Er C4 Na -26.7(3) . 1_655
C5 Er C4 Na -62.3(5) . 1_655
C11 Er C4 Na 130.9(5) . 1_655
C2 C1 C5 C4 -1.6(7) . .
Er C1 C5 C4 64.9(5) . .
Na C1 C5 C4 -67.4(5) 1_655 .
C2 C1 C5 C6 171.2(7) . .
Er C1 C5 C6 -122.3(7) . .
Na C1 C5 C6 105.4(7) 1_655 .
C2 C1 C5 Er -66.5(4) . .
Na C1 C5 Er -132.3(2) 1_655 .
C2 C1 C5 Na 65.9(5) . 1_655
Er C1 C5 Na 132.3(2) . 1_655
C3 C4 C5 C1 1.6(8) . .
Er C4 C5 C1 -66.7(5) . .
Na C4 C5 C1 72.1(5) 1_655 .
C3 C4 C5 C6 -171.4(6) . .
Er C4 C5 C6 120.3(7) . .
Na C4 C5 C6 -100.9(7) 1_655 .
C3 C4 C5 Er 68.3(5) . .
Na C4 C5 Er 138.8(2) 1_655 .
C3 C4 C5 Na -70.5(5) . 1_655
Er C4 C5 Na -138.8(2) . 1_655
N1 Er C5 C1 -20.8(6) . .
N2 Er C5 C1 -120.1(5) . .
C3 Er C5 C1 77.2(5) . .
C8 Er C5 C1 171.0(5) . .
C9 Er C5 C1 105.9(7) . .
C4 Er C5 C1 115.5(7) . .
C2 Er C5 C1 37.1(5) . .
C7 Er C5 C1 159.1(5) . .
C10 Er C5 C1 101.3(5) . .
C11 Er C5 C1 129.2(5) . .
N1 Er C5 C4 -136.3(4) . .
N2 Er C5 C4 124.4(5) . .
C3 Er C5 C4 -38.2(4) . .
C8 Er C5 C4 55.6(7) . .
C9 Er C5 C4 -9.6(8) . .
C2 Er C5 C4 -78.4(5) . .
C7 Er C5 C4 43.7(5) . .
C10 Er C5 C4 -14.2(5) . .
C1 Er C5 C4 -115.5(7) . .
C11 Er C5 C4 13.8(5) . .
N1 Er C5 C6 103.4(7) . .
N2 Er C5 C6 4.1(7) . .
C3 Er C5 C6 -158.5(9) . .
C8 Er C5 C6 -64.7(9) . .
C9 Er C5 C6 -129.9(8) . .
C4 Er C5 C6 -120.3(9) . .
C2 Er C5 C6 161.3(9) . .
C7 Er C5 C6 -76.6(8) . .
C10 Er C5 C6 -134.5(7) . .
C1 Er C5 C6 124.3(10) . .
C11 Er C5 C6 -106.5(7) . .
N1 Er C5 Na -85.1(4) . 1_655
N2 Er C5 Na 175.6(4) . 1_655
C3 Er C5 Na 13.0(3) . 1_655
C8 Er C5 Na 106.8(5) . 1_655
C9 Er C5 Na 41.6(7) . 1_655
C4 Er C5 Na 51.2(4) . 1_655
C2 Er C5 Na -27.2(3) . 1_655
C7 Er C5 Na 94.9(4) . 1_655
C10 Er C5 Na 37.0(4) . 1_655
C1 Er C5 Na -64.3(5) . 1_655
C11 Er C5 Na 65.0(4) . 1_655
N1 Er C7 C11 103.6(5) . .
N2 Er C7 C11 -154.1(5) . .
C3 Er C7 C11 -25.6(5) . .
C8 Er C7 C11 116.0(7) . .
C9 Er C7 C11 77.9(5) . .
C4 Er C7 C11 -56.1(5) . .
C2 Er C7 C11 -16.5(6) . .
C10 Er C7 C11 37.1(4) . .
C1 Er C7 C11 -58.6(6) . .
C5 Er C7 C11 -76.4(5) . .
N1 Er C7 C8 -12.4(6) . .
N2 Er C7 C8 89.9(5) . .
C3 Er C7 C8 -141.6(5) . .
C9 Er C7 C8 -38.1(4) . .
C4 Er C7 C8 -172.1(5) . .
C2 Er C7 C8 -132.5(5) . .
C10 Er C7 C8 -78.9(5) . .
C1 Er C7 C8 -174.6(4) . .
C5 Er C7 C8 167.6(5) . .
C11 Er C7 C8 -116.0(7) . .
N1 Er C7 Na 34.7(6) . .
N2 Er C7 Na 137.0(5) . .
C3 Er C7 Na -94.5(5) . .
C8 Er C7 Na 47.1(4) . .
C9 Er C7 Na 9.1(4) . .
C4 Er C7 Na -125.0(5) . .
C2 Er C7 Na -85.4(5) . .
C10 Er C7 Na -31.7(4) . .
C1 Er C7 Na -127.4(4) . .
C5 Er C7 Na -145.2(4) . .
C11 Er C7 Na -68.9(5) . .
O1 Na C7 C11 -7.8(6) . .
O2 Na C7 C11 88.9(5) . .
C8 Na C7 C11 -113.9(7) . .
C3 Na C7 C11 -167.5(5) 1_455 .
C4 Na C7 C11 167.4(5) 1_455 .
C9 Na C7 C11 -75.6(5) . .
C5 Na C7 C11 -174.6(5) 1_455 .
C2 Na C7 C11 -133.9(5) 1_455 .
C1 Na C7 C11 -146.8(5) 1_455 .
C10 Na C7 C11 -36.2(4) . .
O1 Na C7 C8 106.1(6) . .
O2 Na C7 C8 -157.3(5) . .
C3 Na C7 C8 -53.7(7) 1_455 .
C4 Na C7 C8 -78.8(5) 1_455 .
C9 Na C7 C8 38.2(4) . .
C5 Na C7 C8 -60.7(5) 1_455 .
C2 Na C7 C8 -20.1(6) 1_455 .
C1 Na C7 C8 -33.0(5) 1_455 .
C11 Na C7 C8 113.9(7) . .
C10 Na C7 C8 77.7(5) . .
O1 Na C7 Er 58.9(6) . .
O2 Na C7 Er 155.6(5) . .
C8 Na C7 Er -47.2(4) . .
C3 Na C7 Er -100.8(6) 1_455 .
C4 Na C7 Er -126.0(4) 1_455 .
C9 Na C7 Er -8.9(4) . .
C5 Na C7 Er -107.9(5) 1_455 .
C2 Na C7 Er -67.2(6) 1_455 .
C1 Na C7 Er -80.1(5) 1_455 .
C11 Na C7 Er 66.7(5) . .
C10 Na C7 Er 30.5(4) . .
C11 C7 C8 C9 1.3(9) . .
Er C7 C8 C9 70.5(5) . .
Na C7 C8 C9 -73.9(5) . .
C11 C7 C8 Er -69.3(6) . .
Na C7 C8 Er -144.4(2) . .
C11 C7 C8 Na 75.1(6) . .
Er C7 C8 Na 144.4(2) . .
N1 Er C8 C9 58.6(5) . .
N2 Er C8 C9 160.6(5) . .
C3 Er C8 C9 -63.3(6) . .
C4 Er C8 C9 -101.5(5) . .
C2 Er C8 C9 -31.1(8) . .
C7 Er C8 C9 -111.2(7) . .
C10 Er C8 C9 -37.0(4) . .
C1 Er C8 C9 -75(3) . .
C5 Er C8 C9 -132.0(5) . .
C11 Er C8 C9 -76.3(5) . .
N1 Er C8 C7 169.8(5) . .
N2 Er C8 C7 -88.2(5) . .
C3 Er C8 C7 47.8(6) . .
C9 Er C8 C7 111.2(7) . .
C4 Er C8 C7 9.7(6) . .
C2 Er C8 C7 80.1(7) . .
C10 Er C8 C7 74.1(5) . .
C1 Er C8 C7 37(3) . .
C5 Er C8 C7 -20.9(8) . .
C11 Er C8 C7 34.9(4) . .
N1 Er C8 Na 113.5(5) . .
N2 Er C8 Na -144.4(5) . .
C3 Er C8 Na -8.4(6) . .
C9 Er C8 Na 54.9(5) . .
C4 Er C8 Na -46.5(6) . .
C2 Er C8 Na 23.9(8) . .
C7 Er C8 Na -56.2(5) . .
C10 Er C8 Na 17.9(4) . .
C1 Er C8 Na -20(3) . .
C5 Er C8 Na -77.1(6) . .
C11 Er C8 Na -21.4(4) . .
O1 Na C8 C9 16.2(6) . .
O2 Na C8 C9 135.1(5) . .
C3 Na C8 C9 -102.5(5) 1_455 .
C4 Na C8 C9 -133.5(5) 1_455 .
C7 Na C8 C9 109.9(7) . .
C5 Na C8 C9 -129.5(5) 1_455 .
C2 Na C8 C9 -85.8(5) 1_455 .
C1 Na C8 C9 -102.7(5) 1_455 .
C11 Na C8 C9 74.8(5) . .
C10 Na C8 C9 36.9(4) . .
O1 Na C8 C7 -93.7(6) . .
O2 Na C8 C7 25.2(6) . .
C3 Na C8 C7 147.6(5) 1_455 .
C4 Na C8 C7 116.6(5) 1_455 .
C9 Na C8 C7 -109.9(7) . .
C5 Na C8 C7 120.6(5) 1_455 .
C2 Na C8 C7 164.3(5) 1_455 .
C1 Na C8 C7 147.4(5) 1_455 .
C11 Na C8 C7 -35.1(4) . .
C10 Na C8 C7 -73.1(5) . .
O1 Na C8 Er -37.9(6) . .
O2 Na C8 Er 81.0(5) . .
C3 Na C8 Er -156.6(4) 1_455 .
C4 Na C8 Er 172.4(4) 1_455 .
C9 Na C8 Er -54.1(5) . .
C7 Na C8 Er 55.8(5) . .
C5 Na C8 Er 176.4(5) 1_455 .
C2 Na C8 Er -139.9(4) 1_455 .
C1 Na C8 Er -156.8(5) 1_455 .
C11 Na C8 Er 20.7(4) . .
C10 Na C8 Er -17.2(3) . .
C7 C8 C9 C10 -1.8(8) . .
Er C8 C9 C10 69.6(5) . .
Na C8 C9 C10 -75.4(5) . .
C7 C8 C9 Er -71.3(5) . .
Na C8 C9 Er -145.0(3) . .
C7 C8 C9 Na 73.7(5) . .
Er C8 C9 Na 145.0(3) . .
N1 Er C9 C8 -120.0(5) . .
N2 Er C9 C8 -21.4(6) . .
C3 Er C9 C8 129.6(5) . .
C4 Er C9 C8 101.1(5) . .
C2 Er C9 C8 160.9(5) . .
C7 Er C9 C8 38.7(5) . .
C10 Er C9 C8 114.3(7) . .
C1 Er C9 C8 170.5(5) . .
C5 Er C9 C8 107.0(7) . .
C11 Er C9 C8 77.4(5) . .
N1 Er C9 C10 125.7(5) . .
N2 Er C9 C10 -135.7(4) . .
C3 Er C9 C10 15.3(5) . .
C8 Er C9 C10 -114.3(7) . .
C4 Er C9 C10 -13.3(5) . .
C2 Er C9 C10 46.5(5) . .
C7 Er C9 C10 -75.6(5) . .
C1 Er C9 C10 56.1(7) . .
C5 Er C9 C10 -7.4(8) . .
C11 Er C9 C10 -36.9(4) . .
N1 Er C9 Na -168.1(4) . .
N2 Er C9 Na -69.5(5) . .
C3 Er C9 Na 81.6(4) . .
C8 Er C9 Na -48.1(5) . .
C4 Er C9 Na 53.0(5) . .
C2 Er C9 Na 112.8(4) . .
C7 Er C9 Na -9.3(4) . .
C10 Er C9 Na 66.3(5) . .
C1 Er C9 Na 122.4(5) . .
C5 Er C9 Na 58.9(7) . .
C11 Er C9 Na 29.3(4) . .
O1 Na C9 C8 -166.7(5) . .
O2 Na C9 C8 -60.5(6) . .
C3 Na C9 C8 98.5(5) 1_455 .
C4 Na C9 C8 61.5(6) 1_455 .
C7 Na C9 C8 -39.2(5) . .
C5 Na C9 C8 52.3(5) 1_455 .
C2 Na C9 C8 99.1(5) 1_455 .
C1 Na C9 C8 73.6(5) 1_455 .
C11 Na C9 C8 -77.1(5) . .
C10 Na C9 C8 -112.5(6) . .
O1 Na C9 C10 -54.2(5) . .
O2 Na C9 C10 52.0(6) . .
C8 Na C9 C10 112.5(6) . .
C3 Na C9 C10 -149.0(4) 1_455 .
C4 Na C9 C10 174.0(4) 1_455 .
C7 Na C9 C10 73.3(5) . .
C5 Na C9 C10 164.8(4) 1_455 .
C2 Na C9 C10 -148.5(4) 1_455 .
C1 Na C9 C10 -173.9(4) 1_455 .
C11 Na C9 C10 35.4(4) . .
O1 Na C9 Er -118.2(4) . .
O2 Na C9 Er -12.0(6) . .
C8 Na C9 Er 48.5(4) . .
C3 Na C9 Er 147.0(4) 1_455 .
C4 Na C9 Er 110.0(4) 1_455 .
C7 Na C9 Er 9.3(4) . .
C5 Na C9 Er 100.8(4) 1_455 .
C2 Na C9 Er 147.5(4) 1_455 .
C1 Na C9 Er 122.1(4) 1_455 .
C11 Na C9 Er -28.6(3) . .
C10 Na C9 Er -64.0(5) . .
C8 C9 C10 C11 1.6(8) . .
Er C9 C10 C11 69.6(5) . .
Na C9 C10 C11 -67.5(5) . .
C8 C9 C10 Er -68.0(5) . .
Na C9 C10 Er -137.1(2) . .
C8 C9 C10 Na 69.1(5) . .
Er C9 C10 Na 137.1(2) . .
N1 Er C10 C11 -166.6(5) . .
N2 Er C10 C11 -51.8(6) . .
C3 Er C10 C11 81.7(5) . .
C8 Er C10 C11 -76.6(5) . .
C9 Er C10 C11 -113.1(6) . .
C4 Er C10 C11 56.2(5) . .
C2 Er C10 C11 106.7(5) . .
C7 Er C10 C11 -36.2(4) . .
C1 Er C10 C11 99.5(5) . .
C5 Er C10 C11 63.2(5) . .
N1 Er C10 C9 -53.6(5) . .
N2 Er C10 C9 61.3(6) . .
C3 Er C10 C9 -165.2(5) . .
C8 Er C10 C9 36.4(4) . .
C4 Er C10 C9 169.3(4) . .
C2 Er C10 C9 -140.2(4) . .
C7 Er C10 C9 76.9(5) . .
C1 Er C10 C9 -147.4(4) . .
C5 Er C10 C9 176.3(4) . .
C11 Er C10 C9 113.1(6) . .
N1 Er C10 Na -103.5(4) . .
N2 Er C10 Na 11.3(5) . .
C3 Er C10 Na 144.8(4) . .
C8 Er C10 Na -13.5(3) . .
C9 Er C10 Na -49.9(4) . .
C4 Er C10 Na 119.3(3) . .
C2 Er C10 Na 169.8(3) . .
C7 Er C10 Na 26.9(3) . .
C1 Er C10 Na 162.6(3) . .
C5 Er C10 Na 126.4(3) . .
C11 Er C10 Na 63.1(5) . .
O1 Na C10 C11 -119.9(5) . .
O2 Na C10 C11 -26.4(6) . .
C8 Na C10 C11 77.1(5) . .
C3 Na C10 C11 166.0(6) 1_455 .
C4 Na C10 C11 102.1(8) 1_455 .
C9 Na C10 C11 114.7(6) . .
C7 Na C10 C11 36.0(5) . .
C5 Na C10 C11 95.2(5) 1_455 .
C2 Na C10 C11 152.0(5) 1_455 .
C1 Na C10 C11 121.4(5) 1_455 .
O1 Na C10 C9 125.4(5) . .
O2 Na C10 C9 -141.2(4) . .
C8 Na C10 C9 -37.6(4) . .
C3 Na C10 C9 51.3(7) 1_455 .
C4 Na C10 C9 -12.6(9) 1_455 .
C7 Na C10 C9 -78.7(5) . .
C5 Na C10 C9 -19.6(5) 1_455 .
C2 Na C10 C9 37.3(5) 1_455 .
C1 Na C10 C9 6.7(5) 1_455 .
C11 Na C10 C9 -114.7(6) . .
O1 Na C10 Er 176.8(4) . .
O2 Na C10 Er -89.8(4) . .
C8 Na C10 Er 13.8(3) . .
C3 Na C10 Er 102.7(5) 1_455 .
C4 Na C10 Er 38.7(8) 1_455 .
C9 Na C10 Er 51.3(4) . .
C7 Na C10 Er -27.4(3) . .
C5 Na C10 Er 31.8(5) 1_455 .
C2 Na C10 Er 88.6(4) 1_455 .
C1 Na C10 Er 58.0(4) 1_455 .
C11 Na C10 Er -63.4(5) . .
C8 C7 C11 C10 -0.3(9) . .
Er C7 C11 C10 -66.3(5) . .
Na C7 C11 C10 68.2(5) . .
C8 C7 C11 C12 -172.9(8) . .
Er C7 C11 C12 121.0(8) . .
Na C7 C11 C12 -104.5(8) . .
C8 C7 C11 Er 66.1(5) . .
Na C7 C11 Er 134.5(2) . .
C8 C7 C11 Na -68.4(5) . .
Er C7 C11 Na -134.5(2) . .
C9 C10 C11 C7 -0.8(8) . .
Er C10 C11 C7 66.2(5) . .
Na C10 C11 C7 -63.8(5) . .
C9 C10 C11 C12 172.1(7) . .
Er C10 C11 C12 -120.9(8) . .
Na C10 C11 C12 109.0(8) . .
C9 C10 C11 Er -67.0(5) . .
Na C10 C11 Er -130.1(2) . .
C9 C10 C11 Na 63.0(5) . .
Er C10 C11 Na 130.1(2) . .
N1 Er C11 C7 -97.6(5) . .
N2 Er C11 C7 28.1(5) . .
C3 Er C11 C7 154.3(5) . .
C8 Er C11 C7 -36.6(4) . .
C9 Er C11 C7 -76.3(5) . .
C4 Er C11 C7 122.9(5) . .
C2 Er C11 C7 167.4(5) . .
C10 Er C11 C7 -114.1(7) . .
C1 Er C11 C7 143.6(4) . .
C5 Er C11 C7 116.0(5) . .
N1 Er C11 C10 16.5(6) . .
N2 Er C11 C10 142.2(5) . .
C3 Er C11 C10 -91.6(5) . .
C8 Er C11 C10 77.5(5) . .
C9 Er C11 C10 37.8(4) . .
C4 Er C11 C10 -123.0(5) . .
C2 Er C11 C10 -78.5(5) . .
C7 Er C11 C10 114.1(7) . .
C1 Er C11 C10 -102.3(5) . .
C5 Er C11 C10 -129.9(5) . .
N1 Er C11 C12 138.0(7) . .
N2 Er C11 C12 -96.3(8) . .
C3 Er C11 C12 29.9(7) . .
C8 Er C11 C12 -161.0(9) . .
C9 Er C11 C12 159.4(9) . .
C4 Er C11 C12 -1.4(7) . .
C2 Er C11 C12 43.1(8) . .
C7 Er C11 C12 -124.4(10) . .
C10 Er C11 C12 121.5(10) . .
C1 Er C11 C12 19.2(8) . .
C5 Er C11 C12 -8.3(8) . .
N1 Er C11 Na -45.1(5) . .
N2 Er C11 Na 80.6(3) . .
C3 Er C11 Na -153.3(4) . .
C8 Er C11 Na 15.8(3) . .
C9 Er C11 Na -23.8(3) . .
C4 Er C11 Na 175.4(4) . .
C2 Er C11 Na -140.1(3) . .
C7 Er C11 Na 52.5(4) . .
C10 Er C11 Na -61.6(4) . .
C1 Er C11 Na -164.0(3) . .
C5 Er C11 Na 168.5(3) . .
O1 Na C11 C7 173.4(5) . .
O2 Na C11 C7 -90.2(5) . .
C8 Na C11 C7 37.9(5) . .
C3 Na C11 C7 53.0(19) 1_455 .
C4 Na C11 C7 -21.1(8) 1_455 .
C9 Na C11 C7 77.7(5) . .
C5 Na C11 C7 6.7(6) 1_455 .
C2 Na C11 C7 71.3(6) 1_455 .
C1 Na C11 C7 40.8(6) 1_455 .
C10 Na C11 C7 114.1(7) . .
O1 Na C11 C10 59.2(5) . .
O2 Na C11 C10 155.7(5) . .
C8 Na C11 C10 -76.3(5) . .
C3 Na C11 C10 -61.1(19) 1_455 .
C4 Na C11 C10 -135.3(6) 1_455 .
C9 Na C11 C10 -36.4(4) . .
C7 Na C11 C10 -114.1(7) . .
C5 Na C11 C10 -107.4(5) 1_455 .
C2 Na C11 C10 -42.9(7) 1_455 .
C1 Na C11 C10 -73.3(5) 1_455 .
O1 Na C11 C12 -63.4(7) . .
O2 Na C11 C12 33.1(7) . .
C8 Na C11 C12 161.1(8) . .
C3 Na C11 C12 176.2(15) 1_455 .
C4 Na C11 C12 102.1(8) 1_455 .
C9 Na C11 C12 -159.0(8) . .
C7 Na C11 C12 123.2(9) . .
C5 Na C11 C12 130.0(6) 1_455 .
C2 Na C11 C12 -165.5(6) 1_455 .
C1 Na C11 C12 164.1(6) 1_455 .
C10 Na C11 C12 -122.6(9) . .
O1 Na C11 Er 119.5(4) . .
O2 Na C11 Er -144.1(4) . .
C8 Na C11 Er -16.0(3) . .
C3 Na C11 Er -1(2) 1_455 .
C4 Na C11 Er -75.0(6) 1_455 .
C9 Na C11 Er 23.8(3) . .
C7 Na C11 Er -53.9(5) . .
C5 Na C11 Er -47.2(4) 1_455 .
C2 Na C11 Er 17.4(6) 1_455 .
C1 Na C11 Er -13.1(5) 1_455 .
C10 Na C11 Er 60.2(4) . .
C19 N1 C13 C14 -82.4(9) . .
Er N1 C13 C14 79.2(8) . .
C19 N1 C13 C18 99.6(8) . .
Er N1 C13 C18 -98.8(7) . .
C18 C13 C14 C15 2.9(11) . .
N1 C13 C14 C15 -175.2(7) . .
C13 C14 C15 C16 -0.8(14) . .
C14 C15 C16 C17 -1.1(15) . .
C15 C16 C17 C18 0.9(16) . .
C16 C17 C18 C13 1.2(14) . .
C14 C13 C18 C17 -3.1(12) . .
N1 C13 C18 C17 175.0(7) . .
C13 N1 C19 C20 10.9(10) . .
Er N1 C19 C20 -150.0(6) . .
C13 N1 C19 C24 -169.0(6) . .
Er N1 C19 C24 30.1(9) . .
N1 C19 C20 C21 175.7(8) . .
C24 C19 C20 C21 -4.4(11) . .
C19 C20 C21 C22 1.5(13) . .
C20 C21 C22 C23 0.7(13) . .
C21 C22 C23 C24 0.5(12) . .
C22 C23 C24 C19 -3.8(12) . .
N1 C19 C24 C23 -174.6(7) . .
C20 C19 C24 C23 5.5(10) . .
C31 N2 C25 C26 15.4(10) . .
Er N2 C25 C26 -155.9(5) . .
C31 N2 C25 C30 -165.3(7) . .
Er N2 C25 C30 23.4(9) . .
N2 C25 C26 C27 175.7(8) . .
C30 C25 C26 C27 -3.6(11) . .
C25 C26 C27 C28 1.3(13) . .
C26 C27 C28 C29 0.8(14) . .
C27 C28 C29 C30 -0.3(14) . .
C28 C29 C30 C25 -2.3(13) . .
N2 C25 C30 C29 -175.3(7) . .
C26 C25 C30 C29 4.1(11) . .
C25 N2 C31 C32 -98.0(8) . .
Er N2 C31 C32 73.5(8) . .
C25 N2 C31 C36 83.7(9) . .
Er N2 C31 C36 -104.9(7) . .
C36 C31 C32 C33 1.8(12) . .
N2 C31 C32 C33 -176.6(7) . .
C31 C32 C33 C34 -0.4(14) . .
C32 C33 C34 C35 -1.4(17) . .
C33 C34 C35 C36 1.7(17) . .
C32 C31 C36 C35 -1.5(12) . .
N2 C31 C36 C35 176.9(8) . .
C34 C35 C36 C31 -0.1(14) . .
C40 O1 C37 C38 24.1(12) . .
Na O1 C37 C38 -147.9(8) . .
O1 C37 C38 C39 -14.4(14) . .
C37 C38 C39 C40 0.1(16) . .
C37 O1 C40 C39 -24.4(14) . .
Na O1 C40 C39 147.9(9) . .
C38 C39 C40 O1 14.6(16) . .
C44 O2 C41 C42 29.1(11) . .
Na O2 C41 C42 -138.1(7) . .
O2 C41 C42 C43 -18.6(13) . .
C41 C42 C43 C44 1.8(15) . .
C41 O2 C44 C43 -28.2(13) . .
Na O2 C44 C43 137.1(9) . .
C42 C43 C44 O2 16.0(16) . .
